data_1550721
loop_
_publ_author_name
'Basel, Bettina Sabine'
'Hetzer, Constantin'
'Zirzlmeier, Johannes'
'Thiel, Dominik'
'Guldi, Rebecca'
'Hampel, Frank'
'Kahnt, Axel'
'Clark, Timothy'
'Guldi, Dirk Michael'
'Tykwinski, Rik R.'

_publ_section_title
;
 Davydov splitting and singlet fission in excitonically coupled pentacene
 dimers
;
_journal_name_full 'Chemical Science'
_journal_paper_doi 10.1039/C9SC00384C
_journal_year 2019
_chemical_formula_moiety 'C99 H106 O Si2'
_chemical_formula_sum 'C99 H106 O Si2'
_chemical_formula_weight 1368.01
_space_group_crystal_system monoclinic
_space_group_IT_number 15
_space_group_name_Hall '-C 2yc'
_space_group_name_H-M_alt 'C 1 2/c 1'
_symmetry_space_group_name_Hall '-C 2yc'
_symmetry_space_group_name_H-M 'C 1 2/c 1'
_atom_sites_solution_hydrogens mixed
_atom_sites_solution_primary direct
_audit_creation_date 2018-04-25
_audit_creation_method
;
Olex2 1.2
(compiled 2018.04.03 svn.r3497 for OlexSys, GUI svn.r5486)
;
_audit_update_record
;
2018-04-26 deposited with the CCDC.    2019-02-21 downloaded from the CCDC.
;
_cell_angle_alpha 90
_cell_angle_beta 97.9069(14)
_cell_angle_gamma 90
_cell_formula_units_Z 8
_cell_length_a 24.8126(4)
_cell_length_b 18.0121(3)
_cell_length_c 38.6964(5)
_cell_measurement_reflns_used 11502
_cell_measurement_temperature 173.00(14)
_cell_measurement_theta_max 60.5290
_cell_measurement_theta_min 3.9750
_cell_volume 17130.0(5)
_computing_cell_refinement 'CrysAlisPro 1.171.38.43 (Rigaku OD, 2015)'
_computing_data_collection 'CrysAlisPro 1.171.38.43 (Rigaku OD, 2015)'
_computing_data_reduction 'CrysAlisPro 1.171.38.43 (Rigaku OD, 2015)'
_computing_molecular_graphics 'Olex2 (Dolomanov et al., 2009)'
_computing_publication_material 'Olex2 (Dolomanov et al., 2009)'
_computing_structure_refinement 'ShelXL (Sheldrick, 2015)'
_computing_structure_solution 'ShelXT (Sheldrick, 2015)'
_diffrn_ambient_environment N~2~
_diffrn_ambient_temperature 173.00(14)
_diffrn_detector 'CCD plate'
_diffrn_detector_area_resol_mean 10.6144
_diffrn_detector_type Atlas
_diffrn_measured_fraction_theta_full 0.806
_diffrn_measured_fraction_theta_max 0.965
_diffrn_measurement_details
;
List of Runs (angles in degrees, time in seconds):

  # Type    Start    End  Width  t~exp~   \w     \q     \k     \f   Frames
#--------------------------------------------------------------------------
  1  \w    -39.00  25.00   1.00   68.17    --    0.00  95.00-132.00   64
  2  \w     13.00  98.00   1.00  272.69    --   80.57 -45.00 150.00   85
  3  \w      7.00 106.00   1.00  272.69    --   80.57 -94.00 -60.00   99
  4  \w     80.00 141.00   1.00  272.69    --   80.57  45.00 -30.00   61
  5  \w     54.00  87.00   1.00  272.69    --   80.57  77.00   0.00   33
  6  \w     42.00 111.00   1.00  272.69    --   80.57 -77.00  60.00   69
;
_diffrn_measurement_device 'four-circle diffractometer'
_diffrn_measurement_device_type 'SuperNova, Dual, Cu at zero, Atlas'
_diffrn_measurement_method '\w scans'
_diffrn_orient_matrix_type 'CrysAlisPro convention (1999,Acta A55,543-557)'
_diffrn_orient_matrix_UB_11 0.0278511000
_diffrn_orient_matrix_UB_12 0.0178520000
_diffrn_orient_matrix_UB_13 0.0371633000
_diffrn_orient_matrix_UB_21 -0.0178553000
_diffrn_orient_matrix_UB_22 0.0816516000
_diffrn_orient_matrix_UB_23 -0.0049151000
_diffrn_orient_matrix_UB_31 -0.0532732000
_diffrn_orient_matrix_UB_32 -0.0179677000
_diffrn_orient_matrix_UB_33 0.0145248000
_diffrn_radiation_monochromator mirror
_diffrn_radiation_probe x-ray
_diffrn_radiation_type CuK\a
_diffrn_radiation_wavelength 1.54184
_diffrn_reflns_av_R_equivalents 0.0265
_diffrn_reflns_av_unetI/netI 0.0294
_diffrn_reflns_Laue_measured_fraction_full 0.806
_diffrn_reflns_Laue_measured_fraction_max 0.965
_diffrn_reflns_limit_h_max 19
_diffrn_reflns_limit_h_min -27
_diffrn_reflns_limit_k_max 17
_diffrn_reflns_limit_k_min -20
_diffrn_reflns_limit_l_max 39
_diffrn_reflns_limit_l_min -43
_diffrn_reflns_number 22628
_diffrn_reflns_point_group_measured_fraction_full 0.806
_diffrn_reflns_point_group_measured_fraction_max 0.965
_diffrn_reflns_theta_full 67.684
_diffrn_reflns_theta_max 60.580
_diffrn_reflns_theta_min 3.340
_diffrn_source 'micro-focus sealed X-ray tube'
_diffrn_source_type 'SuperNova (Cu) X-ray Source'
_exptl_absorpt_coefficient_mu 0.710
_exptl_absorpt_correction_T_max 1.00000
_exptl_absorpt_correction_T_min 0.66730
_exptl_absorpt_correction_type multi-scan
_exptl_absorpt_process_details
;
CrysAlisPro 1.171.38.43 (Rigaku Oxford Diffraction, 2015)
Empirical absorption correction using spherical harmonics,
 implemented in SCALE3 ABSPACK scaling algorithm.
;
_exptl_crystal_colour 'metallic dark black'
_exptl_crystal_colour_lustre metallic
_exptl_crystal_colour_modifier dark
_exptl_crystal_colour_primary black
_exptl_crystal_density_diffrn 1.061
_exptl_crystal_description block
_exptl_crystal_F_000 5888
_exptl_crystal_recrystallization_method 'crystallized from CHCl2/Acetone'
_exptl_crystal_size_max 0.102
_exptl_crystal_size_mid 0.082
_exptl_crystal_size_min 0.064
_refine_diff_density_max 0.558
_refine_diff_density_min -0.623
_refine_diff_density_rms 0.055
_refine_ls_extinction_method none
_refine_ls_goodness_of_fit_ref 1.031
_refine_ls_hydrogen_treatment constr
_refine_ls_matrix_type full
_refine_ls_number_parameters 943
_refine_ls_number_reflns 12510
_refine_ls_number_restraints 44
_refine_ls_restrained_S_all 1.228
_refine_ls_R_factor_all 0.0786
_refine_ls_R_factor_gt 0.0703
_refine_ls_shift/su_max 0.001
_refine_ls_shift/su_mean 0.000
_refine_ls_structure_factor_coef Fsqd
_refine_ls_weighting_details 'w=1/[\s^2^(Fo^2^)+(0.1163P)^2^+27.8145P] where P=(Fo^2^+2Fc^2^)/3'
_refine_ls_weighting_scheme calc
_refine_ls_wR_factor_gt 0.1945
_refine_ls_wR_factor_ref 0.2028
_reflns_Friedel_coverage 0.000
_reflns_number_gt 10631
_reflns_number_total 12510
_reflns_threshold_expression 'I > 2\s(I)'
_cod_data_source_file c9sc00384c2.cif
_cod_data_source_block 16tyk_ch01_2
_cod_original_cell_volume 17130.1(5)
_cod_database_code 1550721
_shelxl_version_number 2014/6
_chemical_oxdiff_formula 'C80 H60 O Si2'
_shelx_space_group_comment
;
The symmetry employed for this shelxl refinement is uniquely defined
by the following loop, which should always be used as a source of
symmetry information in preference to the above space-group names.
They are only intended as comments.
;
_reflns_odcompleteness_completeness 98.69
_reflns_odcompleteness_iscentric 1
_reflns_odcompleteness_theta 58.03
_olex2_refinement_description
;
1. Fixed Uiso
 At 1.2 times of:
  All C(H) groups, All C(H,H) groups, All C(H,H,H,H) groups
 At 1.5 times of:
  All C(H,H,H) groups, All C(H,H,H,H,H,H) groups
2. Restrained distances
 Si2-C107 \\sim Si2A-C108
 with sigma of 0.02
 Si2-C11A \\sim Si2A-C111
 with sigma of 0.02
 Si2A-C107 \\sim Si2-C107 \\sim Si2-C11A \\sim Si2A-C111 \\sim Si2A-C103 \\sim
Si2-C103
 with sigma of 0.02
 C27A-C25 \\sim C28-C25 \\sim C25-C26A \\sim C27-C25 \\sim C28A-C25 \\sim
C26-C25
 with sigma of 0.02
 C64A-C63 \\sim C64-C63
 with sigma of 0.02
 C64A-C65 \\sim C65-C64 \\sim C64A-C66 \\sim C66-C64
 with sigma of 0.02
 C112-C111 \\sim C112-C11A
 with sigma of 0.02
3. Uiso/Uaniso restraints and constraints
Uanis(Si2) = Uanis(Si2A)
Uanis(C107) = Uanis(C108)
Uanis(C111) = Uanis(C11A)
Uanis(C27) = Uanis(C28A) = Uanis(C26) = Uanis(C27A) = Uanis(C28) = Uanis(C26A)
Uanis(C64A) = Uanis(C64)
4. Others
 Sof(C26A)=Sof(H26D)=Sof(H26E)=Sof(H26F)=Sof(C27A)=Sof(H27D)=Sof(H27E)=
 Sof(H27F)=Sof(C28A)=Sof(H28D)=Sof(H28E)=Sof(H28F)=1-FVAR(1)
 Sof(C26)=Sof(H26A)=Sof(H26B)=Sof(H26C)=Sof(C27)=Sof(H27A)=Sof(H27B)=Sof(H27C)=
 Sof(C28)=Sof(H28A)=Sof(H28B)=Sof(H28C)=FVAR(1)
 Sof(H63C)=Sof(H63D)=Sof(H65D)=Sof(H65E)=Sof(H65F)=Sof(H66D)=Sof(H66E)=
 Sof(H66F)=Sof(C64A)=Sof(H64A)=1-FVAR(2)
 Sof(H63A)=Sof(H63B)=Sof(C64)=Sof(H64)=Sof(H65A)=Sof(H65B)=Sof(H65C)=Sof(H66A)=
 Sof(H66B)=Sof(H66C)=FVAR(2)
 Sof(H10C)=Sof(H10D)=Sof(H10M)=Sof(H10N)=Sof(H11H)=Sof(Si2A)=Sof(C111)=
 Sof(H11F)=Sof(H11G)=1-FVAR(3)
 Sof(Si2)=Sof(C11A)=Sof(H11A)=Sof(H11B)=Sof(H10A)=Sof(H10B)=Sof(H10K)=
 Sof(H10L)=Sof(H112)=FVAR(3)
5.a Riding coordinates:
 C65(H65A,H65B,H65C), C65(H65D,H65E,H65F), C66(H66A,H66B,H66C), C66(H66D,H66E,
 H66F), C112(H112), C112(H11H)
5.b Ternary CH refined with riding coordinates:
 C64(H64), C68(H68), C72(H72), C104(H104), C108(H108), C64A(H64A)
5.c Secondary CH2 refined with riding coordinates:
 C11A(H11A,H11B), C63(H63A,H63B), C63(H63C,H63D), C67(H67A,H67B), C71(H71A,
 H71B), C103(H10A,H10B), C103(H10C,H10D), C107(H10K,H10L), C107(H10M,H10N),
 C111(H11F,H11G)
5.d Aromatic/amide H refined with riding coordinates:
 C14(H14), C16(H16), C20(H20), C22(H22), C43(H43), C45(H45), C46(H46),
 C47(H47), C48(H48), C50(H50), C54(H54), C56(H56), C57(H57), C58(H58), C59(H59),
  C61(H61), C83(H83), C85(H85), C86(H86), C87(H87), C88(H88), C90(H90),
 C94(H94), C96(H96), C97(H97), C98(H98), C99(H99), C101(H101)
5.e Idealised Me refined as rotating group:
 C26(H26A,H26B,H26C), C27(H27A,H27B,H27C), C28(H28A,H28B,H28C), C30(H30A,H30B,
 H30C), C31(H31A,H31B,H31C), C32(H32A,H32B,H32C), C33(H33A,H33B,H33C), C34(H34A,
 H34B,H34C), C69(H69A,H69B,H69C), C70(H70A,H70B,H70C), C73(H73A,H73B,H73C),
 C74(H74A,H74B,H74C), C105(H10E,H10F,H10G), C106(H10H,H10I,H10J), C109(H10O,
 H10P,H10Q), C110(H11C,H11D,H11E), C113(H11I,H11J,H11K), C114(H11L,H11M,H11N),
 C26A(H26D,H26E,H26F), C27A(H27D,H27E,H27F), C28A(H28D,H28E,H28F)
;
_olex2_date_sample_data_collection 2016-06-02
_olex2_date_sample_submission 2016-05-05
_olex2_exptl_crystal_mounting_method 'mounted on a loop'
_olex2_submission_special_instructions 'No special instructions were received'
_oxdiff_exptl_absorpt_empirical_details
;
Empirical correction (ABSPACK) includes:
- Absorption correction using spherical harmonics
- Frame scaling
- Detector area scaling
;
_oxdiff_exptl_absorpt_empirical_full_max 1.436
_oxdiff_exptl_absorpt_empirical_full_min 0.780

loop_
_space_group_symop_operation_xyz
'x, y, z'
'-x, y, -z+1/2'
'x+1/2, y+1/2, z'
'-x+1/2, y+1/2, -z+1/2'
'-x, -y, -z'
'x, -y, z-1/2'
'-x+1/2, -y+1/2, -z'
'x+1/2, -y+1/2, z-1/2'

loop_
_atom_site_label
_atom_site_type_symbol
_atom_site_fract_x
_atom_site_fract_y
_atom_site_fract_z
_atom_site_U_iso_or_equiv
_atom_site_adp_type
_atom_site_occupancy
_atom_site_site_symmetry_order
_atom_site_calc_flag
_atom_site_refinement_flags_posn
_atom_site_refinement_flags_occupancy
_atom_site_disorder_assembly
_atom_site_disorder_group
Si1 Si 0.85813(3) 0.54408(4) 0.70380(2) 0.0376(2) Uani 1 1 d . . . .
Si2 Si 0.69034(5) 0.81298(9) 0.65973(3) 0.0388(4) Uani 0.741(3) 1 d D P A 1
O11 O 0.63644(7) 0.47084(9) 0.40751(4) 0.0319(4) Uani 1 1 d . . . .
C1 C 0.71530(10) 0.42252(14) 0.46000(6) 0.0321(6) Uani 1 1 d . . . .
C2 C 0.72756(10) 0.44363(14) 0.48941(7) 0.0317(6) Uani 1 1 d . . . .
C3 C 0.80866(10) 0.53496(14) 0.62752(7) 0.0328(6) Uani 1 1 d . . . .
C4 C 0.82840(11) 0.54422(16) 0.65773(7) 0.0387(6) Uani 1 1 d . . . .
C5 C 0.57777(9) 0.58756(14) 0.42651(6) 0.0293(5) Uani 1 1 d . . . .
C6 C 0.58926(10) 0.61799(14) 0.45420(6) 0.0300(5) Uani 1 1 d . . . .
C7 C 0.65499(10) 0.75147(15) 0.58653(7) 0.0331(6) Uani 1 1 d . . . .
C8 C 0.66911(11) 0.78007(16) 0.61469(7) 0.0409(7) Uani 1 1 d . . . .
C11A C 0.6573(2) 0.7548(3) 0.69245(12) 0.0634(12) Uani 0.741(3) 1 d D P A 1
H11A H 0.6574 0.7036 0.6847 0.076 Uiso 0.741(3) 1 calc R P A 1
H11B H 0.6810 0.7573 0.7146 0.076 Uiso 0.741(3) 1 calc R P A 1
C12 C 0.66660(10) 0.40995(13) 0.39973(6) 0.0289(5) Uani 1 1 d . . . .
C13 C 0.70672(10) 0.38735(14) 0.42660(6) 0.0305(5) Uani 1 1 d . . . .
C14 C 0.73953(11) 0.32664(15) 0.42098(7) 0.0349(6) Uani 1 1 d . . . .
H14 H 0.7663 0.3114 0.4388 0.042 Uiso 1 1 calc R . . .
C15 C 0.73316(10) 0.28850(14) 0.38941(7) 0.0342(6) Uani 1 1 d . . . .
C16 C 0.69238(10) 0.31315(14) 0.36366(7) 0.0327(6) Uani 1 1 d . . . .
H16 H 0.6873 0.2880 0.3425 0.039 Uiso 1 1 calc R . . .
C17 C 0.65857(10) 0.37392(14) 0.36802(6) 0.0294(5) Uani 1 1 d . . . .
C18 C 0.61465(10) 0.39701(14) 0.33846(6) 0.0326(6) Uani 1 1 d . . . .
C19 C 0.58111(10) 0.46059(14) 0.35064(6) 0.0286(5) Uani 1 1 d . . . .
C20 C 0.53653(10) 0.48873(15) 0.32868(6) 0.0322(6) Uani 1 1 d . . . .
H20 H 0.5278 0.4674 0.3067 0.039 Uiso 1 1 calc R . . .
C21 C 0.50451(10) 0.54657(14) 0.33773(6) 0.0324(6) Uani 1 1 d . . . .
C22 C 0.51899(10) 0.57830(14) 0.37034(6) 0.0309(5) Uani 1 1 d . . . .
H22 H 0.4983 0.6174 0.3771 0.037 Uiso 1 1 calc R . . .
C23 C 0.56355(10) 0.55342(14) 0.39322(6) 0.0287(5) Uani 1 1 d . . . .
C24 C 0.59396(9) 0.49308(14) 0.38302(6) 0.0274(5) Uani 1 1 d . . . .
C25 C 0.76886(12) 0.22172(15) 0.38334(7) 0.0423(7) Uani 1 1 d D . . .
C26 C 0.8054(3) 0.1960(3) 0.41526(16) 0.0692(9) Uani 0.664(4) 1 d D P B 1
H26A H 0.8325 0.2330 0.4221 0.104 Uiso 0.664(4) 1 calc GR P B 1
H26B H 0.8228 0.1504 0.4102 0.104 Uiso 0.664(4) 1 calc GR P B 1
H26C H 0.7842 0.1880 0.4339 0.104 Uiso 0.664(4) 1 calc GR P B 1
C27 C 0.7999(2) 0.2383(3) 0.35412(16) 0.0692(9) Uani 0.664(4) 1 d D P B 1
H27A H 0.7751 0.2481 0.3334 0.104 Uiso 0.664(4) 1 calc GR P B 1
H27B H 0.8224 0.1965 0.3503 0.104 Uiso 0.664(4) 1 calc GR P B 1
H27C H 0.8225 0.2811 0.3599 0.104 Uiso 0.664(4) 1 calc GR P B 1
C28 C 0.7294(2) 0.1553(3) 0.37090(16) 0.0692(9) Uani 0.664(4) 1 d D P B 1
H28A H 0.7092 0.1416 0.3894 0.104 Uiso 0.664(4) 1 calc GR P B 1
H28B H 0.7504 0.1136 0.3649 0.104 Uiso 0.664(4) 1 calc GR P B 1
H28C H 0.7047 0.1704 0.3508 0.104 Uiso 0.664(4) 1 calc GR P B 1
C29 C 0.45700(11) 0.57796(16) 0.31234(7) 0.0398(6) Uani 1 1 d . . . .
C30 C 0.40962(13) 0.5995(2) 0.33169(8) 0.0594(9) Uani 1 1 d . . . .
H30A H 0.3976 0.5566 0.3433 0.089 Uiso 1 1 calc GR . . .
H30B H 0.3802 0.6182 0.3153 0.089 Uiso 1 1 calc GR . . .
H30C H 0.4213 0.6371 0.3486 0.089 Uiso 1 1 calc GR . . .
C31 C 0.43616(13) 0.5228(2) 0.28405(9) 0.0659(10) Uani 1 1 d . . . .
H31A H 0.4646 0.5116 0.2703 0.099 Uiso 1 1 calc GR . . .
H31B H 0.4056 0.5438 0.2693 0.099 Uiso 1 1 calc GR . . .
H31C H 0.4251 0.4780 0.2946 0.099 Uiso 1 1 calc GR . . .
C32 C 0.47779(15) 0.6473(2) 0.29553(10) 0.0697(10) Uani 1 1 d . . . .
H32A H 0.4893 0.6834 0.3133 0.105 Uiso 1 1 calc GR . . .
H32B H 0.4491 0.6679 0.2791 0.105 Uiso 1 1 calc GR . . .
H32C H 0.5079 0.6342 0.2836 0.105 Uiso 1 1 calc GR . . .
C33 C 0.57700(13) 0.33055(17) 0.32799(9) 0.0515(8) Uani 1 1 d . . . .
H33A H 0.5982 0.2896 0.3214 0.077 Uiso 1 1 calc GR . . .
H33B H 0.5504 0.3442 0.3086 0.077 Uiso 1 1 calc GR . . .
H33C H 0.5589 0.3164 0.3474 0.077 Uiso 1 1 calc GR . . .
C34 C 0.64175(12) 0.42326(19) 0.30720(7) 0.0478(7) Uani 1 1 d . . . .
H34A H 0.6655 0.4642 0.3142 0.072 Uiso 1 1 calc GR . . .
H34B H 0.6142 0.4387 0.2887 0.072 Uiso 1 1 calc GR . . .
H34C H 0.6624 0.3832 0.2992 0.072 Uiso 1 1 calc GR . . .
C41 C 0.74687(10) 0.46830(13) 0.52393(6) 0.0300(5) Uani 1 1 d . . . .
C42 C 0.71020(10) 0.49426(13) 0.54608(6) 0.0280(5) Uani 1 1 d . . . .
C43 C 0.65369(10) 0.49394(14) 0.53563(7) 0.0319(6) Uani 1 1 d . . . .
H43 H 0.6404 0.4766 0.5135 0.038 Uiso 1 1 calc R . . .
C44 C 0.61724(10) 0.51829(14) 0.55699(7) 0.0331(6) Uani 1 1 d . . . .
C45 C 0.55987(10) 0.51886(15) 0.54646(7) 0.0389(6) Uani 1 1 d . . . .
H45 H 0.5459 0.5002 0.5247 0.047 Uiso 1 1 calc R . . .
C46 C 0.52552(11) 0.54585(16) 0.56741(8) 0.0441(7) Uani 1 1 d . . . .
H46 H 0.4883 0.5456 0.5599 0.053 Uiso 1 1 calc R . . .
C47 C 0.54583(11) 0.57484(17) 0.60110(8) 0.0464(7) Uani 1 1 d . . . .
H47 H 0.5218 0.5940 0.6152 0.056 Uiso 1 1 calc R . . .
C48 C 0.59999(11) 0.57456(16) 0.61252(7) 0.0396(6) Uani 1 1 d . . . .
H48 H 0.6125 0.5932 0.6346 0.048 Uiso 1 1 calc R . . .
C49 C 0.63809(10) 0.54639(14) 0.59148(7) 0.0323(6) Uani 1 1 d . . . .
C50 C 0.69380(10) 0.54571(14) 0.60228(6) 0.0324(6) Uani 1 1 d . . . .
H50 H 0.7069 0.5632 0.6245 0.039 Uiso 1 1 calc R . . .
C51 C 0.73094(10) 0.51957(13) 0.58089(6) 0.0289(5) Uani 1 1 d . . . .
C52 C 0.78763(10) 0.51697(14) 0.59225(6) 0.0303(5) Uani 1 1 d . . . .
C53 C 0.82432(10) 0.49082(14) 0.57008(6) 0.0308(5) Uani 1 1 d . . . .
C54 C 0.88071(10) 0.48795(15) 0.58075(7) 0.0359(6) Uani 1 1 d . . . .
H54 H 0.8943 0.5040 0.6031 0.043 Uiso 1 1 calc R . . .
C55 C 0.91684(11) 0.46218(15) 0.55922(7) 0.0368(6) Uani 1 1 d . . . .
C56 C 0.97444(11) 0.45946(18) 0.56999(8) 0.0472(7) Uani 1 1 d . . . .
H56 H 0.9886 0.4754 0.5922 0.057 Uiso 1 1 calc R . . .
C57 C 1.00811(13) 0.4342(2) 0.54835(9) 0.0568(8) Uani 1 1 d . . . .
H57 H 1.0454 0.4332 0.5558 0.068 Uiso 1 1 calc R . . .
C58 C 0.98780(13) 0.4091(2) 0.51443(9) 0.0584(9) Uani 1 1 d . . . .
H58 H 1.0118 0.3915 0.4999 0.070 Uiso 1 1 calc R . . .
C59 C 0.93401(12) 0.41048(18) 0.50294(8) 0.0477(7) Uani 1 1 d . . . .
H59 H 0.9214 0.3939 0.4805 0.057 Uiso 1 1 calc R . . .
C60 C 0.89602(11) 0.43707(15) 0.52479(7) 0.0362(6) Uani 1 1 d . . . .
C61 C 0.84098(11) 0.43954(15) 0.51392(7) 0.0349(6) Uani 1 1 d . . . .
H61 H 0.8278 0.4231 0.4916 0.042 Uiso 1 1 calc R . . .
C62 C 0.80388(10) 0.46585(13) 0.53526(6) 0.0302(5) Uani 1 1 d . . . .
C63 C 0.81789(14) 0.47748(19) 0.72721(8) 0.0541(8) Uani 1 1 d D . . .
H63A H 0.8324 0.4282 0.7243 0.065 Uiso 0.727(13) 1 calc R P C 1
H63B H 0.8251 0.4892 0.7519 0.065 Uiso 0.727(13) 1 calc R P C 1
H63C H 0.8177 0.4308 0.7147 0.065 Uiso 0.273(13) 1 calc R P C 2
H63D H 0.8390 0.4691 0.7499 0.065 Uiso 0.273(13) 1 calc R P C 2
C64 C 0.7578(2) 0.4731(4) 0.7177(2) 0.073(2) Uani 0.727(13) 1 d D P C 1
H64 H 0.7521 0.4533 0.6939 0.087 Uiso 0.727(13) 1 calc R P C 1
C65 C 0.7261(2) 0.5423(4) 0.7161(3) 0.182(4) Uani 1 1 d D . . .
H65A H 0.7313 0.5667 0.7384 0.273 Uiso 0.727(13) 1 d R P C 1
H65B H 0.7379 0.5745 0.6989 0.273 Uiso 0.727(13) 1 d R P C 1
H65C H 0.6883 0.5308 0.7098 0.273 Uiso 0.727(13) 1 d R P C 1
H65D H 0.7416 0.5911 0.7194 0.273 Uiso 0.273(13) 1 d R P C 2
H65E H 0.7210 0.5302 0.6918 0.273 Uiso 0.273(13) 1 d R P C 2
H65F H 0.6916 0.5412 0.7247 0.273 Uiso 0.273(13) 1 d R P C 2
C66 C 0.7335(2) 0.4153(5) 0.73978(17) 0.166(4) Uani 1 1 d D . . .
H66A H 0.7488 0.3675 0.7361 0.248 Uiso 0.727(13) 1 d R P C 1
H66B H 0.7415 0.4284 0.7640 0.248 Uiso 0.727(13) 1 d R P C 1
H66C H 0.6948 0.4135 0.7332 0.248 Uiso 0.727(13) 1 d R P C 1
H66D H 0.7335 0.3846 0.7195 0.248 Uiso 0.273(13) 1 d R P C 2
H66E H 0.7535 0.3910 0.7596 0.248 Uiso 0.273(13) 1 d R P C 2
H66F H 0.6967 0.4234 0.7440 0.248 Uiso 0.273(13) 1 d R P C 2
C67 C 0.93115(13) 0.5147(2) 0.70657(8) 0.0564(8) Uani 1 1 d . . . .
H67A H 0.9528 0.5593 0.7057 0.068 Uiso 1 1 calc R . . .
H67B H 0.9415 0.4929 0.7294 0.068 Uiso 1 1 calc R . . .
C68 C 0.94806(15) 0.4611(3) 0.68006(11) 0.0764(12) Uani 1 1 d . . . .
H68 H 0.9358 0.4835 0.6572 0.092 Uiso 1 1 calc R . . .
C69 C 1.00963(19) 0.4543(4) 0.68241(15) 0.1125(19) Uani 1 1 d . . . .
H69A H 1.0247 0.5013 0.6769 0.169 Uiso 1 1 calc GR . . .
H69B H 1.0184 0.4174 0.6662 0.169 Uiso 1 1 calc GR . . .
H69C H 1.0246 0.4400 0.7057 0.169 Uiso 1 1 calc GR . . .
C70 C 0.9226(2) 0.3889(3) 0.6793(2) 0.156(3) Uani 1 1 d . . . .
H70A H 0.9312 0.3655 0.7016 0.234 Uiso 1 1 calc GR . . .
H70B H 0.9357 0.3587 0.6618 0.234 Uiso 1 1 calc GR . . .
H70C H 0.8838 0.3944 0.6739 0.234 Uiso 1 1 calc GR . . .
C71 C 0.85314(13) 0.64003(18) 0.72086(8) 0.0499(7) Uani 1 1 d . . . .
H71A H 0.8769 0.6715 0.7093 0.060 Uiso 1 1 calc R . . .
H71B H 0.8162 0.6573 0.7139 0.060 Uiso 1 1 calc R . . .
C72 C 0.8671(2) 0.6523(2) 0.76029(9) 0.0841(14) Uani 1 1 d . . . .
H72 H 0.8501 0.6128 0.7724 0.101 Uiso 1 1 calc R . . .
C73 C 0.8450(2) 0.7263(3) 0.77045(13) 0.1053(17) Uani 1 1 d . . . .
H73A H 0.8610 0.7655 0.7585 0.158 Uiso 1 1 calc GR . . .
H73B H 0.8538 0.7333 0.7952 0.158 Uiso 1 1 calc GR . . .
H73C H 0.8062 0.7271 0.7641 0.158 Uiso 1 1 calc GR . . .
C74 C 0.9269(3) 0.6506(4) 0.77177(17) 0.174(4) Uani 1 1 d . . . .
H74A H 0.9401 0.6008 0.7699 0.261 Uiso 1 1 calc GR . . .
H74B H 0.9344 0.6668 0.7956 0.261 Uiso 1 1 calc GR . . .
H74C H 0.9448 0.6829 0.7572 0.261 Uiso 1 1 calc GR . . .
C81 C 0.60535(10) 0.65290(13) 0.48705(6) 0.0267(5) Uani 1 1 d . . . .
C82 C 0.66143(9) 0.65812(13) 0.49987(6) 0.0260(5) Uani 1 1 d . . . .
C83 C 0.70152(10) 0.63190(13) 0.48067(6) 0.0287(5) Uani 1 1 d . . . .
H83 H 0.6908 0.6104 0.4590 0.034 Uiso 1 1 calc R . . .
C84 C 0.75643(10) 0.63696(13) 0.49285(6) 0.0300(5) Uani 1 1 d . . . .
C85 C 0.79748(11) 0.61057(14) 0.47345(7) 0.0361(6) Uani 1 1 d . . . .
H85 H 0.7874 0.5894 0.4516 0.043 Uiso 1 1 calc R . . .
C86 C 0.85069(11) 0.61585(16) 0.48625(8) 0.0414(7) Uani 1 1 d . . . .
H86 H 0.8767 0.5986 0.4731 0.050 Uiso 1 1 calc R . . .
C87 C 0.86738(11) 0.64738(16) 0.51957(8) 0.0413(7) Uani 1 1 d . . . .
H87 H 0.9042 0.6502 0.5281 0.050 Uiso 1 1 calc R . . .
C88 C 0.83027(10) 0.67347(15) 0.53915(7) 0.0366(6) Uani 1 1 d . . . .
H88 H 0.8419 0.6945 0.5608 0.044 Uiso 1 1 calc R . . .
C89 C 0.77323(10) 0.66909(13) 0.52679(6) 0.0303(5) Uani 1 1 d . . . .
C90 C 0.73412(10) 0.69486(13) 0.54590(6) 0.0293(5) Uani 1 1 d . . . .
H90 H 0.7451 0.7155 0.5678 0.035 Uiso 1 1 calc R . . .
C91 C 0.67838(9) 0.69100(13) 0.53351(6) 0.0269(5) Uani 1 1 d . . . .
C92 C 0.63831(10) 0.71860(13) 0.55317(6) 0.0271(5) Uani 1 1 d . . . .
C93 C 0.58222(10) 0.71368(13) 0.54027(6) 0.0276(5) Uani 1 1 d . . . .
C94 C 0.54175(10) 0.73945(14) 0.55942(6) 0.0317(6) Uani 1 1 d . . . .
H94 H 0.5524 0.7619 0.5809 0.038 Uiso 1 1 calc R . . .
C95 C 0.48684(10) 0.73275(14) 0.54763(7) 0.0340(6) Uani 1 1 d . . . .
C96 C 0.44565(11) 0.75747(17) 0.56736(8) 0.0436(7) Uani 1 1 d . . . .
H96 H 0.4558 0.7791 0.5891 0.052 Uiso 1 1 calc R . . .
C97 C 0.39248(11) 0.75009(19) 0.55506(8) 0.0503(8) Uani 1 1 d . . . .
H97 H 0.3664 0.7660 0.5685 0.060 Uiso 1 1 calc R . . .
C98 C 0.37568(12) 0.71822(18) 0.52162(9) 0.0509(8) Uani 1 1 d . . . .
H98 H 0.3388 0.7138 0.5134 0.061 Uiso 1 1 calc R . . .
C99 C 0.41309(11) 0.69428(16) 0.50178(8) 0.0429(7) Uani 1 1 d . . . .
H99 H 0.4015 0.6734 0.4800 0.051 Uiso 1 1 calc R . . .
C100 C 0.46998(10) 0.70045(14) 0.51363(7) 0.0336(6) Uani 1 1 d . . . .
C101 C 0.50921(10) 0.67507(14) 0.49440(7) 0.0319(6) Uani 1 1 d . . . .
H101 H 0.4982 0.6534 0.4728 0.038 Uiso 1 1 calc R . . .
C102 C 0.56526(10) 0.68078(13) 0.50637(6) 0.0276(5) Uani 1 1 d . . . .
C103 C 0.76506(13) 0.8025(2) 0.67150(8) 0.0614(9) Uani 1 1 d D . . .
H10A H 0.7725 0.8074 0.6967 0.074 Uiso 0.741(3) 1 calc R P A 1
H10B H 0.7736 0.7516 0.6661 0.074 Uiso 0.741(3) 1 calc R P A 1
H10C H 0.7696 0.8055 0.6968 0.074 Uiso 0.259(3) 1 calc R P A 2
H10D H 0.7683 0.7511 0.6646 0.074 Uiso 0.259(3) 1 calc R P A 2
C104 C 0.80605(14) 0.8508(2) 0.65664(8) 0.0584(9) Uani 1 1 d . . . .
H104 H 0.7943 0.9025 0.6584 0.070 Uiso 1 1 calc R . . .
C105 C 0.86297(13) 0.8443(2) 0.67719(9) 0.0631(9) Uani 1 1 d . . . .
H10E H 0.8621 0.8600 0.7008 0.095 Uiso 1 1 calc GR . . .
H10F H 0.8877 0.8752 0.6667 0.095 Uiso 1 1 calc GR . . .
H10G H 0.8749 0.7936 0.6770 0.095 Uiso 1 1 calc GR . . .
C106 C 0.80750(17) 0.8344(3) 0.61861(10) 0.0896(15) Uani 1 1 d . . . .
H10H H 0.8215 0.7853 0.6162 0.134 Uiso 1 1 calc GR . . .
H10I H 0.8306 0.8698 0.6093 0.134 Uiso 1 1 calc GR . . .
H10J H 0.7714 0.8378 0.6061 0.134 Uiso 1 1 calc GR . . .
C107 C 0.66900(19) 0.9149(2) 0.66346(11) 0.0784(8) Uani 1 1 d D . . .
H10K H 0.6299 0.9167 0.6633 0.094 Uiso 0.741(3) 1 calc R P A 1
H10L H 0.6858 0.9340 0.6858 0.094 Uiso 0.741(3) 1 calc R P A 1
H10M H 0.6300 0.9112 0.6635 0.094 Uiso 0.259(3) 1 calc R P A 2
H10N H 0.6867 0.9292 0.6864 0.094 Uiso 0.259(3) 1 calc R P A 2
C108 C 0.68321(19) 0.9643(2) 0.63587(11) 0.0784(8) Uani 1 1 d D . . .
H108 H 0.7169 0.9476 0.6277 0.094 Uiso 1 1 calc R . . .
C109 C 0.6904(3) 1.0458(3) 0.65169(19) 0.139(2) Uani 1 1 d . . . .
H10O H 0.6565 1.0624 0.6583 0.208 Uiso 1 1 calc GR . . .
H10P H 0.7014 1.0789 0.6345 0.208 Uiso 1 1 calc GR . . .
H10Q H 0.7177 1.0453 0.6719 0.208 Uiso 1 1 calc GR . . .
C110 C 0.6390(3) 0.9690(3) 0.60662(15) 0.1174(19) Uani 1 1 d . . . .
H11C H 0.6331 0.9210 0.5960 0.176 Uiso 1 1 calc GR . . .
H11D H 0.6487 1.0038 0.5897 0.176 Uiso 1 1 calc GR . . .
H11E H 0.6063 0.9852 0.6150 0.176 Uiso 1 1 calc GR . . .
C112 C 0.6033(2) 0.7713(3) 0.69932(14) 0.1018(16) Uani 1 1 d D . . .
H112 H 0.6019 0.8239 0.7055 0.122 Uiso 0.741(3) 1 d R P A 1
H11H H 0.6248 0.7288 0.6932 0.122 Uiso 0.259(3) 1 d R P A 2
C113 C 0.5848(3) 0.7272(4) 0.72800(18) 0.143(3) Uani 1 1 d . . . .
H11I H 0.5800 0.6763 0.7209 0.214 Uiso 1 1 calc GR . . .
H11J H 0.5509 0.7466 0.7333 0.214 Uiso 1 1 calc GR . . .
H11K H 0.6116 0.7302 0.7484 0.214 Uiso 1 1 calc GR . . .
C114 C 0.5629(2) 0.7582(4) 0.66653(17) 0.124(2) Uani 1 1 d . . . .
H11L H 0.5703 0.7922 0.6487 0.186 Uiso 1 1 calc GR . . .
H11M H 0.5266 0.7660 0.6717 0.186 Uiso 1 1 calc GR . . .
H11N H 0.5664 0.7081 0.6586 0.186 Uiso 1 1 calc GR . . .
Si2A Si 0.69269(15) 0.8462(2) 0.65030(10) 0.0388(4) Uani 0.259(3) 1 d D P A 2
C26A C 0.7579(5) 0.1839(6) 0.3491(3) 0.0692(9) Uani 0.336(4) 1 d D P B 2
H26D H 0.7212 0.1659 0.3457 0.104 Uiso 0.336(4) 1 calc GR P B 2
H26E H 0.7826 0.1431 0.3486 0.104 Uiso 0.336(4) 1 calc GR P B 2
H26F H 0.7629 0.2184 0.3309 0.104 Uiso 0.336(4) 1 calc GR P B 2
C27A C 0.7766(6) 0.1729(6) 0.4156(3) 0.0692(9) Uani 0.336(4) 1 d D P B 2
H27D H 0.7934 0.2012 0.4352 0.104 Uiso 0.336(4) 1 calc GR P B 2
H27E H 0.7995 0.1315 0.4118 0.104 Uiso 0.336(4) 1 calc GR P B 2
H27F H 0.7419 0.1550 0.4203 0.104 Uiso 0.336(4) 1 calc GR P B 2
C28A C 0.8291(4) 0.2543(6) 0.3833(3) 0.0692(9) Uani 0.336(4) 1 d D P B 2
H28D H 0.8275 0.2972 0.3685 0.104 Uiso 0.336(4) 1 calc GR P B 2
H28E H 0.8517 0.2172 0.3748 0.104 Uiso 0.336(4) 1 calc GR P B 2
H28F H 0.8441 0.2680 0.4066 0.104 Uiso 0.336(4) 1 calc GR P B 2
C64A C 0.7607(5) 0.4904(8) 0.7337(5) 0.073(2) Uani 0.273(13) 1 d D P C 2
H64A H 0.7663 0.5112 0.7573 0.087 Uiso 0.273(13) 1 calc R P C 2
C111 C 0.6417(6) 0.8254(7) 0.6820(3) 0.0634(12) Uani 0.259(3) 1 d D P A 2
H11F H 0.6624 0.8450 0.7032 0.076 Uiso 0.259(3) 1 calc R P A 2
H11G H 0.6155 0.8643 0.6748 0.076 Uiso 0.259(3) 1 calc R P A 2

loop_
_atom_site_aniso_label
_atom_site_aniso_U_11
_atom_site_aniso_U_22
_atom_site_aniso_U_33
_atom_site_aniso_U_23
_atom_site_aniso_U_13
_atom_site_aniso_U_12
Si1 0.0392(4) 0.0413(4) 0.0296(4) -0.0042(3) -0.0048(3) 0.0023(3)
Si2 0.0405(5) 0.0475(9) 0.0288(7) -0.0099(6) 0.0063(4) -0.0047(6)
O11 0.0324(9) 0.0337(9) 0.0272(9) -0.0076(7) -0.0042(7) 0.0091(7)
C1 0.0321(13) 0.0322(14) 0.0307(14) 0.0006(11) -0.0004(11) 0.0044(11)
C2 0.0341(13) 0.0290(13) 0.0310(14) 0.0017(11) 0.0012(11) 0.0030(11)
C3 0.0294(13) 0.0365(14) 0.0315(14) -0.0031(11) 0.0003(11) 0.0025(11)
C4 0.0327(14) 0.0439(16) 0.0383(16) -0.0053(12) 0.0011(12) 0.0034(12)
C5 0.0264(12) 0.0297(13) 0.0319(14) -0.0028(11) 0.0041(10) 0.0021(10)
C6 0.0312(13) 0.0279(13) 0.0310(14) -0.0014(11) 0.0047(10) 0.0019(10)
C7 0.0293(13) 0.0369(14) 0.0335(14) -0.0052(12) 0.0057(11) -0.0003(11)
C8 0.0346(14) 0.0477(16) 0.0401(16) -0.0128(13) 0.0047(12) -0.0002(12)
C11A 0.092(3) 0.051(2) 0.049(2) -0.001(2) 0.017(2) 0.016(2)
C12 0.0286(12) 0.0284(13) 0.0297(13) -0.0038(10) 0.0041(10) 0.0020(10)
C13 0.0307(13) 0.0323(13) 0.0275(12) -0.0013(10) 0.0000(10) 0.0004(10)
C14 0.0363(14) 0.0343(14) 0.0328(13) 0.0004(11) 0.0006(11) 0.0057(11)
C15 0.0364(14) 0.0308(13) 0.0359(14) 0.0002(11) 0.0062(11) 0.0013(11)
C16 0.0375(14) 0.0298(13) 0.0303(13) -0.0044(10) 0.0036(11) 0.0027(11)
C17 0.0293(13) 0.0311(13) 0.0271(12) -0.0020(10) 0.0014(10) 0.0020(10)
C18 0.0357(14) 0.0343(14) 0.0258(12) -0.0063(11) -0.0028(10) 0.0060(11)
C19 0.0273(12) 0.0320(13) 0.0265(12) -0.0036(10) 0.0034(10) 0.0020(10)
C20 0.0306(13) 0.0394(14) 0.0254(12) -0.0041(11) 0.0001(10) 0.0012(11)
C21 0.0292(13) 0.0378(14) 0.0294(13) 0.0010(11) 0.0016(10) 0.0017(11)
C22 0.0269(12) 0.0332(13) 0.0325(13) -0.0015(11) 0.0034(10) 0.0037(10)
C23 0.0286(12) 0.0313(13) 0.0264(12) -0.0023(10) 0.0044(10) -0.0030(10)
C24 0.0235(12) 0.0319(13) 0.0261(12) -0.0004(10) 0.0002(9) 0.0015(10)
C25 0.0511(17) 0.0333(15) 0.0428(15) 0.0004(12) 0.0071(13) 0.0150(13)
C26 0.077(2) 0.0499(17) 0.081(2) 0.0004(15) 0.0141(17) 0.0269(15)
C27 0.077(2) 0.0499(17) 0.081(2) 0.0004(15) 0.0141(17) 0.0269(15)
C28 0.077(2) 0.0499(17) 0.081(2) 0.0004(15) 0.0141(17) 0.0269(15)
C29 0.0332(14) 0.0510(17) 0.0334(14) 0.0003(12) -0.0018(11) 0.0094(12)
C30 0.0417(17) 0.086(3) 0.0488(18) -0.0016(17) -0.0001(14) 0.0280(17)
C31 0.0447(18) 0.086(3) 0.059(2) -0.0228(19) -0.0213(15) 0.0202(18)
C32 0.064(2) 0.075(3) 0.065(2) 0.0343(19) -0.0076(17) 0.0073(19)
C33 0.0488(17) 0.0419(17) 0.0577(19) -0.0192(14) -0.0139(14) 0.0043(14)
C34 0.0519(17) 0.0621(19) 0.0305(14) 0.0013(13) 0.0096(12) 0.0230(15)
C41 0.0357(14) 0.0268(13) 0.0261(12) 0.0021(10) -0.0011(10) 0.0011(10)
C42 0.0319(13) 0.0232(12) 0.0277(12) 0.0030(10) 0.0001(10) -0.0015(10)
C43 0.0334(13) 0.0295(13) 0.0317(13) 0.0024(11) 0.0001(11) -0.0022(11)
C44 0.0351(14) 0.0271(13) 0.0369(14) 0.0077(11) 0.0039(11) -0.0043(11)
C45 0.0307(14) 0.0405(15) 0.0443(15) 0.0095(12) 0.0013(12) -0.0070(12)
C46 0.0314(14) 0.0471(17) 0.0539(18) 0.0139(14) 0.0067(13) -0.0034(12)
C47 0.0359(15) 0.0518(18) 0.0546(18) 0.0115(14) 0.0172(13) 0.0013(13)
C48 0.0399(15) 0.0413(15) 0.0397(15) 0.0047(12) 0.0123(12) 0.0001(12)
C49 0.0331(14) 0.0310(13) 0.0329(13) 0.0064(11) 0.0055(11) -0.0015(11)
C50 0.0364(14) 0.0330(14) 0.0274(12) -0.0004(11) 0.0022(10) -0.0010(11)
C51 0.0331(13) 0.0259(12) 0.0267(12) 0.0032(10) 0.0011(10) -0.0009(10)
C52 0.0323(13) 0.0307(13) 0.0266(12) -0.0001(10) -0.0002(10) 0.0000(10)
C53 0.0334(13) 0.0298(13) 0.0282(12) 0.0006(10) 0.0008(10) 0.0002(10)
C54 0.0333(14) 0.0412(15) 0.0316(13) -0.0020(11) -0.0011(11) 0.0010(11)
C55 0.0341(14) 0.0372(15) 0.0390(15) 0.0020(12) 0.0045(11) 0.0034(11)
C56 0.0320(15) 0.0594(19) 0.0487(17) -0.0028(14) 0.0005(13) 0.0026(13)
C57 0.0357(16) 0.074(2) 0.061(2) -0.0049(17) 0.0078(14) 0.0083(15)
C58 0.0452(18) 0.080(2) 0.0534(19) -0.0025(17) 0.0175(15) 0.0153(16)
C59 0.0436(17) 0.0602(19) 0.0404(16) -0.0024(14) 0.0102(13) 0.0116(14)
C60 0.0393(15) 0.0363(14) 0.0332(14) 0.0032(11) 0.0058(11) 0.0071(12)
C61 0.0397(15) 0.0353(14) 0.0288(13) -0.0003(11) 0.0018(11) 0.0027(11)
C62 0.0348(14) 0.0276(13) 0.0271(12) 0.0011(10) 0.0008(10) 0.0010(10)
C63 0.062(2) 0.0539(19) 0.0436(17) 0.0025(14) -0.0023(14) -0.0046(16)
C64 0.057(2) 0.113(4) 0.040(4) 0.031(3) -0.021(3) -0.030(3)
C65 0.072(3) 0.118(5) 0.372(13) 0.067(7) 0.090(6) 0.026(3)
C66 0.086(3) 0.246(8) 0.147(5) 0.131(6) -0.047(3) -0.088(4)
C67 0.0507(18) 0.065(2) 0.0501(18) -0.0075(16) -0.0062(14) 0.0057(16)
C68 0.058(2) 0.096(3) 0.070(2) -0.023(2) -0.0106(18) 0.032(2)
C69 0.066(3) 0.146(5) 0.124(4) -0.028(4) 0.009(3) 0.035(3)
C70 0.092(4) 0.082(4) 0.294(10) -0.074(5) 0.026(5) 0.014(3)
C71 0.0583(19) 0.0492(18) 0.0393(16) -0.0079(13) -0.0036(14) 0.0028(15)
C72 0.149(4) 0.058(2) 0.0419(19) -0.0150(17) 0.000(2) -0.016(2)
C73 0.115(4) 0.114(4) 0.092(3) -0.064(3) 0.032(3) -0.018(3)
C74 0.203(7) 0.144(5) 0.133(5) -0.094(4) -0.124(5) 0.095(5)
C81 0.0305(13) 0.0220(12) 0.0276(12) -0.0001(10) 0.0035(10) -0.0015(10)
C82 0.0307(13) 0.0219(12) 0.0261(12) 0.0012(9) 0.0058(10) -0.0003(10)
C83 0.0327(13) 0.0245(12) 0.0292(12) -0.0014(10) 0.0056(10) 0.0001(10)
C84 0.0345(13) 0.0240(12) 0.0324(13) 0.0040(10) 0.0087(10) 0.0004(10)
C85 0.0385(15) 0.0318(14) 0.0406(14) 0.0024(11) 0.0149(12) 0.0030(11)
C86 0.0347(15) 0.0389(15) 0.0541(17) 0.0070(13) 0.0193(13) 0.0069(12)
C87 0.0278(13) 0.0402(15) 0.0567(18) 0.0070(13) 0.0081(12) 0.0021(12)
C88 0.0312(14) 0.0360(14) 0.0419(15) 0.0024(12) 0.0022(11) -0.0013(11)
C89 0.0307(13) 0.0242(12) 0.0361(13) 0.0041(10) 0.0050(11) -0.0013(10)
C90 0.0280(13) 0.0292(13) 0.0304(13) -0.0005(10) 0.0026(10) -0.0023(10)
C91 0.0284(12) 0.0229(12) 0.0295(12) 0.0011(10) 0.0036(10) -0.0010(10)
C92 0.0311(13) 0.0249(12) 0.0254(12) -0.0025(10) 0.0045(10) -0.0010(10)
C93 0.0308(13) 0.0237(12) 0.0289(12) 0.0003(10) 0.0055(10) -0.0016(10)
C94 0.0340(14) 0.0307(13) 0.0311(13) -0.0044(11) 0.0074(10) -0.0023(11)
C95 0.0323(13) 0.0323(14) 0.0385(14) -0.0003(11) 0.0084(11) 0.0012(11)
C96 0.0382(15) 0.0504(17) 0.0448(16) -0.0036(13) 0.0147(12) 0.0017(13)
C97 0.0333(15) 0.061(2) 0.0596(19) -0.0019(16) 0.0176(13) 0.0027(14)
C98 0.0287(14) 0.0577(19) 0.067(2) 0.0006(16) 0.0097(14) -0.0002(13)
C99 0.0326(14) 0.0455(16) 0.0494(16) -0.0018(13) 0.0018(12) -0.0038(12)
C100 0.0296(13) 0.0328(13) 0.0387(14) 0.0016(11) 0.0057(11) -0.0014(11)
C101 0.0302(13) 0.0320(13) 0.0326(13) -0.0026(11) 0.0013(10) -0.0022(11)
C102 0.0309(13) 0.0244(12) 0.0279(12) -0.0007(10) 0.0048(10) -0.0014(10)
C103 0.056(2) 0.086(3) 0.0407(17) -0.0072(17) 0.0034(14) -0.0114(18)
C104 0.0564(19) 0.066(2) 0.0505(18) -0.0070(16) -0.0009(15) -0.0136(17)
C105 0.0464(18) 0.077(2) 0.062(2) 0.0066(18) -0.0050(15) -0.0176(17)
C106 0.067(2) 0.146(4) 0.057(2) -0.002(2) 0.0111(19) -0.043(3)
C107 0.095(2) 0.0756(19) 0.0680(17) -0.0059(14) 0.0217(15) -0.0156(16)
C108 0.095(2) 0.0756(19) 0.0680(17) -0.0059(14) 0.0217(15) -0.0156(16)
C109 0.183(7) 0.074(3) 0.152(6) 0.004(4) -0.004(5) -0.024(4)
C110 0.132(5) 0.098(4) 0.115(4) 0.013(3) -0.010(4) 0.031(3)
C112 0.139(5) 0.079(3) 0.096(3) 0.011(3) 0.045(3) 0.000(3)
C113 0.145(5) 0.153(6) 0.148(6) 0.028(5) 0.086(5) 0.001(5)
C114 0.098(4) 0.142(5) 0.136(5) -0.056(4) 0.032(4) -0.028(4)
Si2A 0.0405(5) 0.0475(9) 0.0288(7) -0.0099(6) 0.0063(4) -0.0047(6)
C26A 0.077(2) 0.0499(17) 0.081(2) 0.0004(15) 0.0141(17) 0.0269(15)
C27A 0.077(2) 0.0499(17) 0.081(2) 0.0004(15) 0.0141(17) 0.0269(15)
C28A 0.077(2) 0.0499(17) 0.081(2) 0.0004(15) 0.0141(17) 0.0269(15)
C64A 0.057(2) 0.113(4) 0.040(4) 0.031(3) -0.021(3) -0.030(3)
C111 0.092(3) 0.051(2) 0.049(2) -0.001(2) 0.017(2) 0.016(2)

loop_
_atom_type_symbol
_atom_type_description
_atom_type_scat_dispersion_real
_atom_type_scat_dispersion_imag
_atom_type_scat_source
C C 0.0181 0.0091 'International Tables Vol C Tables 4.2.6.8 and 6.1.1.4'
H H 0.0000 0.0000 'International Tables Vol C Tables 4.2.6.8 and 6.1.1.4'
O O 0.0492 0.0322 'International Tables Vol C Tables 4.2.6.8 and 6.1.1.4'
Si Si 0.2541 0.3302 'International Tables Vol C Tables 4.2.6.8 and 6.1.1.4'

loop_
_exptl_crystal_face_index_h
_exptl_crystal_face_index_k
_exptl_crystal_face_index_l
_exptl_crystal_face_perp_dist
-14 -5 -4 0.0361
-3 3 24 0.0498
6 5 20 0.0462
15 4 1 0.0427
1 -3 -24 0.0301
-10 -8 12 0.0559
-10 9 1 0.0368
8 9 -12 0.0383
8 -10 1 0.0235

loop_
_geom_angle_atom_site_label_1
_geom_angle_atom_site_label_2
_geom_angle_atom_site_label_3
_geom_angle
C4 Si1 C63 107.54(14)
C4 Si1 C67 108.20(13)
C4 Si1 C71 107.83(13)
C63 Si1 C67 111.50(16)
C71 Si1 C63 110.95(16)
C71 Si1 C67 110.66(15)
C8 Si2 C11A 110.87(19)
C8 Si2 C103 110.15(14)
C8 Si2 C107 109.36(17)
C11A Si2 C107 109.01(19)
C103 Si2 C11A 106.7(2)
C103 Si2 C107 110.8(2)
C24 O11 C12 117.81(18)
C2 C1 C13 170.5(3)
C1 C2 C41 175.1(3)
C4 C3 C52 174.4(3)
C3 C4 Si1 172.0(3)
C6 C5 C23 178.4(3)
C5 C6 C81 177.4(3)
C8 C7 C92 179.3(3)
C7 C8 Si2 173.5(3)
C7 C8 Si2A 164.4(3)
Si2 C11A H11A 107.2
Si2 C11A H11B 107.2
H11A C11A H11B 106.8
C112 C11A Si2 120.5(3)
C112 C11A H11A 107.2
C112 C11A H11B 107.2
O11 C12 C13 114.8(2)
C17 C12 O11 123.4(2)
C17 C12 C13 121.8(2)
C12 C13 C1 123.1(2)
C12 C13 C14 118.9(2)
C14 C13 C1 118.0(2)
C13 C14 H14 119.2
C15 C14 C13 121.6(2)
C15 C14 H14 119.2
C14 C15 C16 117.0(2)
C14 C15 C25 121.6(2)
C16 C15 C25 121.3(2)
C15 C16 H16 118.3
C15 C16 C17 123.4(2)
C17 C16 H16 118.3
C12 C17 C16 117.3(2)
C12 C17 C18 122.7(2)
C16 C17 C18 120.0(2)
C17 C18 C19 109.66(19)
C17 C18 C33 109.3(2)
C17 C18 C34 109.2(2)
C19 C18 C33 109.1(2)
C19 C18 C34 109.1(2)
C34 C18 C33 110.3(2)
C20 C19 C18 120.3(2)
C24 C19 C18 122.0(2)
C24 C19 C20 117.7(2)
C19 C20 H20 118.2
C21 C20 C19 123.7(2)
C21 C20 H20 118.2
C20 C21 C22 117.0(2)
C20 C21 C29 122.2(2)
C22 C21 C29 120.7(2)
C21 C22 H22 119.0
C21 C22 C23 122.0(2)
C23 C22 H22 119.0
C22 C23 C5 120.8(2)
C22 C23 C24 118.6(2)
C24 C23 C5 120.6(2)
O11 C24 C19 124.1(2)
O11 C24 C23 114.8(2)
C19 C24 C23 121.0(2)
C15 C25 C28 107.1(3)
C15 C25 C28A 105.7(4)
C26 C25 C15 114.4(3)
C26 C25 C28 107.2(4)
C27 C25 C15 109.3(3)
C27 C25 C26 111.8(4)
C27 C25 C28 106.6(4)
C26A C25 C15 117.4(4)
C26A C25 C27A 117.2(7)
C26A C25 C28A 102.9(7)
C27A C25 C15 109.8(5)
C27A C25 C28A 101.5(7)
C25 C26 H26A 109.5
C25 C26 H26B 109.5
C25 C26 H26C 109.5
H26A C26 H26B 109.5
H26A C26 H26C 109.5
H26B C26 H26C 109.5
C25 C27 H27A 109.5
C25 C27 H27B 109.5
C25 C27 H27C 109.5
H27A C27 H27B 109.5
H27A C27 H27C 109.5
H27B C27 H27C 109.5
C25 C28 H28A 109.5
C25 C28 H28B 109.5
C25 C28 H28C 109.5
H28A C28 H28B 109.5
H28A C28 H28C 109.5
H28B C28 H28C 109.5
C30 C29 C21 110.8(2)
C30 C29 C32 109.2(3)
C31 C29 C21 112.1(2)
C31 C29 C30 108.1(3)
C31 C29 C32 109.3(3)
C32 C29 C21 107.4(2)
C29 C30 H30A 109.5
C29 C30 H30B 109.5
C29 C30 H30C 109.5
H30A C30 H30B 109.5
H30A C30 H30C 109.5
H30B C30 H30C 109.5
C29 C31 H31A 109.5
C29 C31 H31B 109.5
C29 C31 H31C 109.5
H31A C31 H31B 109.5
H31A C31 H31C 109.5
H31B C31 H31C 109.5
C29 C32 H32A 109.5
C29 C32 H32B 109.5
C29 C32 H32C 109.5
H32A C32 H32B 109.5
H32A C32 H32C 109.5
H32B C32 H32C 109.5
C18 C33 H33A 109.5
C18 C33 H33B 109.5
C18 C33 H33C 109.5
H33A C33 H33B 109.5
H33A C33 H33C 109.5
H33B C33 H33C 109.5
C18 C34 H34A 109.5
C18 C34 H34B 109.5
C18 C34 H34C 109.5
H34A C34 H34B 109.5
H34A C34 H34C 109.5
H34B C34 H34C 109.5
C42 C41 C2 120.7(2)
C42 C41 C62 121.3(2)
C62 C41 C2 118.1(2)
C41 C42 C51 119.5(2)
C43 C42 C41 121.6(2)
C43 C42 C51 118.8(2)
C42 C43 H43 118.7
C44 C43 C42 122.5(2)
C44 C43 H43 118.7
C43 C44 C45 122.9(2)
C43 C44 C49 118.8(2)
C45 C44 C49 118.3(2)
C44 C45 H45 119.3
C46 C45 C44 121.4(3)
C46 C45 H45 119.3
C45 C46 H46 119.7
C45 C46 C47 120.5(3)
C47 C46 H46 119.7
C46 C47 H47 119.8
C48 C47 C46 120.3(3)
C48 C47 H47 119.8
C47 C48 H48 119.3
C47 C48 C49 121.4(3)
C49 C48 H48 119.3
C48 C49 C44 117.9(2)
C50 C49 C44 119.1(2)
C50 C49 C48 122.9(2)
C49 C50 H50 118.9
C49 C50 C51 122.2(2)
C51 C50 H50 118.9
C50 C51 C42 118.5(2)
C50 C51 C52 122.2(2)
C52 C51 C42 119.3(2)
C51 C52 C3 120.4(2)
C53 C52 C3 118.3(2)
C53 C52 C51 121.2(2)
C52 C53 C62 119.8(2)
C54 C53 C52 122.1(2)
C54 C53 C62 118.1(2)
C53 C54 H54 118.8
C55 C54 C53 122.5(2)
C55 C54 H54 118.8
C54 C55 C56 122.6(3)
C54 C55 C60 119.0(2)
C56 C55 C60 118.5(2)
C55 C56 H56 119.6
C57 C56 C55 120.8(3)
C57 C56 H56 119.6
C56 C57 H57 119.5
C56 C57 C58 121.0(3)
C58 C57 H57 119.5
C57 C58 H58 119.6
C59 C58 C57 120.7(3)
C59 C58 H58 119.6
C58 C59 H59 119.5
C58 C59 C60 120.9(3)
C60 C59 H59 119.5
C59 C60 C55 118.1(2)
C61 C60 C55 119.3(2)
C61 C60 C59 122.5(3)
C60 C61 H61 118.8
C60 C61 C62 122.5(2)
C62 C61 H61 118.8
C41 C62 C53 119.0(2)
C61 C62 C41 122.3(2)
C61 C62 C53 118.7(2)
Si1 C63 H63A 107.4
Si1 C63 H63B 107.4
Si1 C63 H63C 106.3
Si1 C63 H63D 106.3
H63A C63 H63B 106.9
H63C C63 H63D 106.4
C64 C63 Si1 119.8(3)
C64 C63 H63A 107.4
C64 C63 H63B 107.4
C64A C63 Si1 124.3(5)
C64A C63 H63C 106.3
C64A C63 H63D 106.3
C63 C64 H64 105.2
C63 C64 C66 111.0(4)
C65 C64 C63 118.5(6)
C65 C64 H64 105.2
C65 C64 C66 110.5(6)
C66 C64 H64 105.2
C64 C65 H65A 110.3
C64 C65 H65B 109.1
C64 C65 H65C 109.1
H65A C65 H65B 109.5
H65A C65 H65C 109.5
H65B C65 H65C 109.5
H65D C65 H65E 109.4
H65D C65 H65F 109.5
H65E C65 H65F 109.5
C64A C65 H65D 110.1
C64A C65 H65E 108.5
C64A C65 H65F 109.8
C64 C66 H66A 109.4
C64 C66 H66B 109.5
C64 C66 H66C 109.5
H66A C66 H66B 109.5
H66A C66 H66C 109.5
H66B C66 H66C 109.5
H66D C66 H66E 109.5
H66D C66 H66F 109.5
H66E C66 H66F 109.5
C64A C66 H66D 109.2
C64A C66 H66E 109.4
C64A C66 H66F 109.8
Si1 C67 H67A 107.4
Si1 C67 H67B 107.4
H67A C67 H67B 106.9
C68 C67 Si1 119.9(2)
C68 C67 H67A 107.4
C68 C67 H67B 107.4
C67 C68 H68 105.7
C67 C68 C69 112.4(3)
C69 C68 H68 105.7
C70 C68 C67 115.3(5)
C70 C68 H68 105.7
C70 C68 C69 111.2(4)
C68 C69 H69A 109.5
C68 C69 H69B 109.5
C68 C69 H69C 109.5
H69A C69 H69B 109.5
H69A C69 H69C 109.5
H69B C69 H69C 109.5
C68 C70 H70A 109.5
C68 C70 H70B 109.5
C68 C70 H70C 109.5
H70A C70 H70B 109.5
H70A C70 H70C 109.5
H70B C70 H70C 109.5
Si1 C71 H71A 107.8
Si1 C71 H71B 107.8
H71A C71 H71B 107.1
C72 C71 Si1 118.0(2)
C72 C71 H71A 107.8
C72 C71 H71B 107.8
C71 C72 H72 108.6
C73 C72 C71 110.2(4)
C73 C72 H72 108.6
C74 C72 C71 112.0(4)
C74 C72 H72 108.6
C74 C72 C73 108.9(4)
C72 C73 H73A 109.5
C72 C73 H73B 109.5
C72 C73 H73C 109.5
H73A C73 H73B 109.5
H73A C73 H73C 109.5
H73B C73 H73C 109.5
C72 C74 H74A 109.5
C72 C74 H74B 109.5
C72 C74 H74C 109.5
H74A C74 H74B 109.5
H74A C74 H74C 109.5
H74B C74 H74C 109.5
C82 C81 C6 118.9(2)
C82 C81 C102 121.3(2)
C102 C81 C6 119.8(2)
C81 C82 C91 119.7(2)
C83 C82 C81 121.8(2)
C83 C82 C91 118.5(2)
C82 C83 H83 118.8
C84 C83 C82 122.3(2)
C84 C83 H83 118.8
C83 C84 C85 122.7(2)
C83 C84 C89 119.0(2)
C85 C84 C89 118.3(2)
C84 C85 H85 119.4
C86 C85 C84 121.1(3)
C86 C85 H85 119.4
C85 C86 H86 119.6
C85 C86 C87 120.7(2)
C87 C86 H86 119.6
C86 C87 H87 119.6
C88 C87 C86 120.8(2)
C88 C87 H87 119.6
C87 C88 H88 119.6
C87 C88 C89 120.7(3)
C89 C88 H88 119.6
C88 C89 C84 118.3(2)
C90 C89 C84 119.1(2)
C90 C89 C88 122.6(2)
C89 C90 H90 118.9
C89 C90 C91 122.3(2)
C91 C90 H90 118.9
C90 C91 C82 118.8(2)
C90 C91 C92 121.9(2)
C92 C91 C82 119.3(2)
C91 C92 C7 119.4(2)
C93 C92 C7 119.5(2)
C93 C92 C91 121.0(2)
C92 C93 C102 119.6(2)
C94 C93 C92 122.2(2)
C94 C93 C102 118.2(2)
C93 C94 H94 118.6
C95 C94 C93 122.7(2)
C95 C94 H94 118.6
C94 C95 C96 122.8(2)
C94 C95 C100 119.0(2)
C96 C95 C100 118.2(2)
C95 C96 H96 119.4
C97 C96 C95 121.2(3)
C97 C96 H96 119.4
C96 C97 H97 119.6
C96 C97 C98 120.7(3)
C98 C97 H97 119.6
C97 C98 H98 119.8
C99 C98 C97 120.4(3)
C99 C98 H98 119.8
C98 C99 H99 119.4
C98 C99 C100 121.2(3)
C100 C99 H99 119.4
C99 C100 C95 118.2(2)
C101 C100 C95 119.1(2)
C101 C100 C99 122.7(2)
C100 C101 H101 118.8
C100 C101 C102 122.4(2)
C102 C101 H101 118.8
C81 C102 C93 119.1(2)
C101 C102 C81 122.3(2)
C101 C102 C93 118.6(2)
Si2 C103 H10A 106.5
Si2 C103 H10B 106.5
H10A C103 H10B 106.5
H10C C103 H10D 109.1
C104 C103 Si2 123.4(3)
C104 C103 H10A 106.5
C104 C103 H10B 106.5
C104 C103 H10C 111.1
C104 C103 H10D 111.1
C104 C103 Si2A 103.2(3)
Si2A C103 H10C 111.1
Si2A C103 H10D 111.1
C103 C104 H104 107.4
C103 C104 C105 112.3(3)
C105 C104 H104 107.4
C106 C104 C103 111.5(3)
C106 C104 H104 107.4
C106 C104 C105 110.4(3)
C104 C105 H10E 109.5
C104 C105 H10F 109.5
C104 C105 H10G 109.5
H10E C105 H10F 109.5
H10E C105 H10G 109.5
H10F C105 H10G 109.5
C104 C106 H10H 109.5
C104 C106 H10I 109.5
C104 C106 H10J 109.5
H10H C106 H10I 109.5
H10H C106 H10J 109.5
H10I C106 H10J 109.5
Si2 C107 H10K 108.5
Si2 C107 H10L 108.5
H10K C107 H10L 107.5
H10M C107 H10N 110.0
C108 C107 Si2 115.3(3)
C108 C107 H10K 108.5
C108 C107 H10L 108.5
C108 C107 H10M 112.5
C108 C107 H10N 112.5
C108 C107 Si2A 96.2(3)
Si2A C107 H10M 112.5
Si2A C107 H10N 112.5
C107 C108 H108 110.5
C107 C108 C109 107.7(4)
C109 C108 H108 110.5
C110 C108 C107 111.5(4)
C110 C108 H108 110.5
C110 C108 C109 106.0(4)
C108 C109 H10O 109.5
C108 C109 H10P 109.5
C108 C109 H10Q 109.5
H10O C109 H10P 109.5
H10O C109 H10Q 109.5
H10P C109 H10Q 109.5
C108 C110 H11C 109.5
C108 C110 H11D 109.5
C108 C110 H11E 109.5
H11C C110 H11D 109.5
H11C C110 H11E 109.5
H11D C110 H11E 109.5
C11A C112 H112 108.0
C11A C112 C113 114.8(5)
C11A C112 C114 109.8(4)
C113 C112 H112 108.2
C113 C112 H11H 89.9
C113 C112 C114 107.7(5)
C113 C112 C111 156.0(8)
C114 C112 H112 108.2
C114 C112 H11H 89.8
C114 C112 C111 96.3(7)
C111 C112 H11H 89.9
C112 C113 H11I 109.5
C112 C113 H11J 109.5
C112 C113 H11K 109.5
H11I C113 H11J 109.5
H11I C113 H11K 109.5
H11J C113 H11K 109.5
C112 C114 H11L 109.5
C112 C114 H11M 109.5
C112 C114 H11N 109.5
H11L C114 H11M 109.5
H11L C114 H11N 109.5
H11M C114 H11N 109.5
C8 Si2A C103 102.9(2)
C8 Si2A C111 100.5(5)
C107 Si2A C8 133.5(3)
C107 Si2A C103 123.6(3)
C107 Si2A C111 67.5(4)
C111 Si2A C103 106.9(5)
C25 C26A H26D 109.5
C25 C26A H26E 109.5
C25 C26A H26F 109.5
H26D C26A H26E 109.5
H26D C26A H26F 109.5
H26E C26A H26F 109.5
C25 C27A H27D 109.5
C25 C27A H27E 109.5
C25 C27A H27F 109.5
H27D C27A H27E 109.5
H27D C27A H27F 109.5
H27E C27A H27F 109.5
C25 C28A H28D 109.5
C25 C28A H28E 109.5
C25 C28A H28F 109.5
H28D C28A H28E 109.5
H28D C28A H28F 109.5
H28E C28A H28F 109.5
C63 C64A C66 109.5(9)
C63 C64A H64A 101.5
C65 C64A C63 124.4(10)
C65 C64A C66 114.3(9)
C65 C64A H64A 101.5
C66 C64A H64A 101.5
C112 C111 Si2A 152.1(9)
C112 C111 H11F 98.6
C112 C111 H11G 98.6
Si2A C111 H11F 98.6
Si2A C111 H11G 98.6
H11F C111 H11G 103.8

loop_
_geom_bond_atom_site_label_1
_geom_bond_atom_site_label_2
_geom_bond_distance
Si1 C4 1.833(3)
Si1 C63 1.872(3)
Si1 C67 1.876(3)
Si1 C71 1.860(3)
Si2 C8 1.848(3)
Si2 C11A 1.913(5)
Si2 C103 1.857(3)
Si2 C107 1.922(4)
O11 C12 1.384(3)
O11 C24 1.377(3)
C1 C2 1.199(4)
C1 C13 1.429(4)
C2 C41 1.427(3)
C3 C4 1.215(4)
C3 C52 1.430(3)
C5 C6 1.203(3)
C5 C23 1.427(3)
C6 C81 1.425(3)
C7 C8 1.213(4)
C7 C92 1.429(3)
C8 Si2A 1.854(5)
C11A H11A 0.9700
C11A H11B 0.9700
C11A C112 1.433(7)
C12 C13 1.398(3)
C12 C17 1.378(3)
C13 C14 1.398(4)
C14 H14 0.9300
C14 C15 1.391(4)
C15 C16 1.392(4)
C15 C25 1.531(4)
C16 H16 0.9300
C16 C17 1.403(3)
C17 C18 1.525(3)
C18 C19 1.528(3)
C18 C33 1.538(4)
C18 C34 1.537(4)
C19 C20 1.394(3)
C19 C24 1.380(3)
C20 H20 0.9300
C20 C21 1.384(4)
C21 C22 1.387(4)
C21 C29 1.535(4)
C22 H22 0.9300
C22 C23 1.392(3)
C23 C24 1.410(3)
C25 C26 1.501(6)
C25 C27 1.484(6)
C25 C28 1.578(6)
C25 C26A 1.480(10)
C25 C27A 1.519(10)
C25 C28A 1.606(10)
C26 H26A 0.9600
C26 H26B 0.9600
C26 H26C 0.9600
C27 H27A 0.9600
C27 H27B 0.9600
C27 H27C 0.9600
C28 H28A 0.9600
C28 H28B 0.9600
C28 H28C 0.9600
C29 C30 1.528(4)
C29 C31 1.516(4)
C29 C32 1.530(5)
C30 H30A 0.9600
C30 H30B 0.9600
C30 H30C 0.9600
C31 H31A 0.9600
C31 H31B 0.9600
C31 H31C 0.9600
C32 H32A 0.9600
C32 H32B 0.9600
C32 H32C 0.9600
C33 H33A 0.9600
C33 H33B 0.9600
C33 H33C 0.9600
C34 H34A 0.9600
C34 H34B 0.9600
C34 H34C 0.9600
C41 C42 1.413(4)
C41 C62 1.423(4)
C42 C43 1.405(3)
C42 C51 1.448(3)
C43 H43 0.9300
C43 C44 1.378(4)
C44 C45 1.426(4)
C44 C49 1.454(4)
C45 H45 0.9300
C45 C46 1.345(4)
C46 H46 0.9300
C46 C47 1.430(4)
C47 H47 0.9300
C47 C48 1.356(4)
C48 H48 0.9300
C48 C49 1.423(4)
C49 C50 1.388(4)
C50 H50 0.9300
C50 C51 1.402(4)
C51 C52 1.416(3)
C52 C53 1.415(4)
C53 C54 1.404(4)
C53 C62 1.445(3)
C54 H54 0.9300
C54 C55 1.385(4)
C55 C56 1.433(4)
C55 C60 1.434(4)
C56 H56 0.9300
C56 C57 1.341(4)
C57 H57 0.9300
C57 C58 1.414(5)
C58 H58 0.9300
C58 C59 1.348(4)
C59 H59 0.9300
C59 C60 1.432(4)
C60 C61 1.373(4)
C61 H61 0.9300
C61 C62 1.401(4)
C63 H63A 0.9700
C63 H63B 0.9700
C63 H63C 0.9700
C63 H63D 0.9700
C63 C64 1.487(6)
C63 C64A 1.492(14)
C64 H64 0.9800
C64 C65 1.472(8)
C64 C66 1.524(7)
C65 H65A 0.9602
C65 H65B 0.9600
C65 H65C 0.9598
C65 H65D 0.9602
C65 H65E 0.9597
C65 H65F 0.9599
C65 C64A 1.382(11)
C66 H66A 0.9599
C66 H66B 0.9601
C66 H66C 0.9599
C66 H66D 0.9599
C66 H66E 0.9601
C66 H66F 0.9601
C66 C64A 1.546(12)
C67 H67A 0.9700
C67 H67B 0.9700
C67 C68 1.509(5)
C68 H68 0.9800
C68 C69 1.523(6)
C68 C70 1.446(7)
C69 H69A 0.9600
C69 H69B 0.9600
C69 H69C 0.9600
C70 H70A 0.9600
C70 H70B 0.9600
C70 H70C 0.9600
C71 H71A 0.9700
C71 H71B 0.9700
C71 C72 1.534(4)
C72 H72 0.9800
C72 C73 1.514(6)
C72 C74 1.489(8)
C73 H73A 0.9600
C73 H73B 0.9600
C73 H73C 0.9600
C74 H74A 0.9600
C74 H74B 0.9600
C74 H74C 0.9600
C81 C82 1.415(3)
C81 C102 1.416(3)
C82 C83 1.403(3)
C82 C91 1.440(3)
C83 H83 0.9300
C83 C84 1.382(4)
C84 C85 1.427(4)
C84 C89 1.443(4)
C85 H85 0.9300
C85 C86 1.348(4)
C86 H86 0.9300
C86 C87 1.418(4)
C87 H87 0.9300
C87 C88 1.354(4)
C88 H88 0.9300
C88 C89 1.432(4)
C89 C90 1.379(4)
C90 H90 0.9300
C90 C91 1.402(3)
C91 C92 1.422(3)
C92 C93 1.415(3)
C93 C94 1.406(3)
C93 C102 1.448(3)
C94 H94 0.9300
C94 C95 1.381(4)
C95 C96 1.428(4)
C95 C100 1.447(4)
C96 H96 0.9300
C96 C97 1.346(4)
C97 H97 0.9300
C97 C98 1.424(5)
C98 H98 0.9300
C98 C99 1.354(4)
C99 H99 0.9300
C99 C100 1.427(4)
C100 C101 1.382(4)
C101 H101 0.9300
C101 C102 1.408(3)
C103 H10A 0.9700
C103 H10B 0.9700
C103 H10C 0.9700
C103 H10D 0.9700
C103 C104 1.511(5)
C103 Si2A 2.028(5)
C104 H104 0.9800
C104 C105 1.527(5)
C104 C106 1.506(5)
C105 H10E 0.9600
C105 H10F 0.9600
C105 H10G 0.9600
C106 H10H 0.9600
C106 H10I 0.9600
C106 H10J 0.9600
C107 H10K 0.9700
C107 H10L 0.9700
C107 H10M 0.9700
C107 H10N 0.9700
C107 C108 1.469(6)
C107 Si2A 1.490(6)
C108 H108 0.9800
C108 C109 1.592(7)
C108 C110 1.466(7)
C109 H10O 0.9600
C109 H10P 0.9600
C109 H10Q 0.9600
C110 H11C 0.9600
C110 H11D 0.9600
C110 H11E 0.9600
C112 H112 0.9799
C112 H11H 0.9802
C112 C113 1.487(7)
C112 C114 1.523(8)
C112 C111 1.576(11)
C113 H11I 0.9600
C113 H11J 0.9600
C113 H11K 0.9600
C114 H11L 0.9600
C114 H11M 0.9600
C114 H11N 0.9600
Si2A C111 1.918(10)
C26A H26D 0.9600
C26A H26E 0.9600
C26A H26F 0.9600
C27A H27D 0.9600
C27A H27E 0.9600
C27A H27F 0.9600
C28A H28D 0.9600
C28A H28E 0.9600
C28A H28F 0.9600
C64A H64A 0.9800
C111 H11F 0.9700
C111 H11G 0.9700

loop_
_exptl_oxdiff_crystal_face_indexfrac_h
_exptl_oxdiff_crystal_face_indexfrac_k
_exptl_oxdiff_crystal_face_indexfrac_l
_exptl_oxdiff_crystal_face_x
_exptl_oxdiff_crystal_face_y
_exptl_oxdiff_crystal_face_z
-14.0595 -4.7006 -3.8432 -0.6183 -0.1139 0.7776
-2.8186 2.8541 24.3319 0.8767 0.1638 0.4523
5.9231 4.6971 19.5829 0.9766 0.1815 -0.1155
14.6723 4.4323 0.8819 0.5205 0.0956 -0.8485
1.4950 -3.2109 -24.1270 -0.9123 -0.1703 -0.3724
-10.0419 -7.7983 12.3444 0.0399 -0.5181 0.8544
-9.5268 9.4009 0.6132 -0.0747 0.9347 0.3475
7.5322 9.2424 -11.5008 -0.0526 0.6767 -0.7344
7.5766 -10.2234 1.3270 0.0778 -0.9766 -0.2007

loop_
_smtbx_masks_void_nr
_smtbx_masks_void_average_x
_smtbx_masks_void_average_y
_smtbx_masks_void_average_z
_smtbx_masks_void_volume
_smtbx_masks_void_count_electrons
1 0.000 0.111 0.750 14.5 0.0
2 0.002 0.308 0.111 184.3 38.4
3 -0.002 0.308 0.389 184.3 38.4
4 0.000 0.356 0.750 9.1 0.2
5 0.002 0.692 0.611 184.3 38.4
6 -0.002 0.692 0.889 184.3 38.4
7 0.000 0.644 0.250 9.1 0.2
8 0.000 0.889 0.250 14.5 0.0
9 0.196 0.248 0.781 23.5 0.0
10 0.196 0.752 0.281 23.5 0.0
11 0.250 0.250 1.000 22.4 0.0
12 0.250 0.750 0.500 22.4 0.0
13 0.304 0.252 0.219 23.5 0.0
14 0.304 0.748 0.719 23.5 0.0
15 0.502 0.192 0.611 184.3 38.4
16 0.502 0.808 0.111 184.3 38.4
17 0.498 0.192 0.889 184.3 38.4
18 0.498 0.808 0.389 184.3 38.4
19 0.500 0.389 0.250 14.5 0.0
20 0.500 0.611 0.750 14.5 0.0
21 0.500 0.144 0.250 9.1 0.2
22 0.500 0.856 0.750 9.1 0.2
23 0.696 0.252 0.281 23.5 0.0
24 0.696 0.748 0.781 23.5 0.0
25 0.750 0.250 0.500 22.4 0.0
26 0.750 0.750 1.000 22.4 0.0
27 0.804 0.248 0.719 23.5 0.0
28 0.804 0.752 0.219 23.5 0.0
